data_7110403
loop_
_publ_author_name
'Bell, Paul C.'
'Wallis, John D.'

_publ_section_title
;
 Addition of nucleophiles to electron-deficient alkenes: structural
 studies on the incipient reaction and the zwitterionic intermediate
;
_journal_issue 3
_journal_name_full 'Chemical Communications'
_journal_page_first 257
_journal_paper_doi 10.1039/a808488b
_journal_year 1999
_chemical_formula_sum 'C16 H13 N3'
_chemical_formula_weight 247.29
_chemical_melting_point 430.0(10)
_chemical_name_systematic
; 
2-(8-dimethylamino)naphth-1-yl)ethene-1,1-dinitrile 
;
_space_group_IT_number 14
_symmetry_cell_setting monoclinic
_symmetry_space_group_name_Hall '-P 2yab'
_symmetry_space_group_name_H-M 'P 1 21/a 1'
_atom_sites_solution_hydrogens geom
_atom_sites_solution_primary direct
_atom_sites_solution_secondary difmap
_audit_creation_method SHELXL
_cell_angle_alpha 90.00
_cell_angle_beta 103.38(2)
_cell_angle_gamma 90.00
_cell_formula_units_Z 4
_cell_length_a 13.606(10)
_cell_length_b 9.042(5)
_cell_length_c 11.073(10)
_cell_measurement_reflns_used 6044
_cell_measurement_temperature 150(2)
_cell_measurement_theta_max 27.5
_cell_measurement_theta_min 1.5
_cell_volume 1325.3(17)
_computing_cell_refinement 'DENZO (Nonius, 1997b)'
_computing_data_collection 'KappaCCD (Nonius, 1997a)'
_computing_data_reduction DENZO
_computing_publication_material 'SHELXL-93 (Sheldrick, 1993)'
_computing_structure_refinement 'SHELXL-93 (Sheldrick, 1993)'
_computing_structure_solution 'SHELXS-86 (Sheldrick, 1990)'
_diffrn_ambient_temperature 150
_diffrn_detector_area_resol_mean 9.09
_diffrn_measurement_device kappaCCD
_diffrn_measurement_method \w
_diffrn_radiation_monochromator graphite
_diffrn_radiation_source 'Enraf Nonius FR591 rotating anode'
_diffrn_radiation_type MoKa
_diffrn_radiation_wavelength 0.71069
_diffrn_reflns_av_R_equivalents 0.0423
_diffrn_reflns_av_sigmaI/netI 0.0681
_diffrn_reflns_limit_h_max 16
_diffrn_reflns_limit_h_min -17
_diffrn_reflns_limit_k_max 10
_diffrn_reflns_limit_k_min -8
_diffrn_reflns_limit_l_max 13
_diffrn_reflns_limit_l_min -13
_diffrn_reflns_number 6044
_diffrn_reflns_theta_max 26.47
_diffrn_reflns_theta_min 2.73
_diffrn_standards_decay_% 'not measured'
_diffrn_standards_interval_count 'not measured'
_diffrn_standards_interval_time 'not measured'
_diffrn_standards_number 'not measured'
_exptl_absorpt_coefficient_mu 0.076
_exptl_absorpt_correction_T_max 0.986
_exptl_absorpt_correction_T_min 0.928
_exptl_absorpt_correction_type empirical
_exptl_crystal_colour yellow
_exptl_crystal_density_diffrn 1.239
_exptl_crystal_description block
_exptl_crystal_F_000 520
_exptl_crystal_size_max 0.4
_exptl_crystal_size_mid 0.4
_exptl_crystal_size_min 0.2
_refine_diff_density_max 0.188
_refine_diff_density_min -0.249
_refine_diff_density_rms 0.052
_refine_ls_extinction_method none
_refine_ls_goodness_of_fit_all 1.068
_refine_ls_goodness_of_fit_obs 1.124
_refine_ls_hydrogen_treatment refall
_refine_ls_matrix_type full
_refine_ls_number_parameters 224
_refine_ls_number_reflns 2507
_refine_ls_number_restraints 0
_refine_ls_restrained_S_all 1.097
_refine_ls_restrained_S_obs 1.124
_refine_ls_R_factor_all 0.0679
_refine_ls_R_factor_obs 0.0502
_refine_ls_shift/esd_max -0.040
_refine_ls_shift/esd_mean 0.006
_refine_ls_structure_factor_coef Fsqd
_refine_ls_weighting_details 'w=1/[s^2^(Fo^2^)+( 0.0442P)^2^+0.3224P] where w=(Fo^2^+2Fc^2^)/3'
_refine_ls_weighting_scheme calc
_refine_ls_wR_factor_all 0.1280
_refine_ls_wR_factor_obs 0.1144
_reflns_number_observed 2082
_reflns_number_total 2677
_reflns_observed_criterion >2sigma(I)
_cod_data_source_file 808488bsup1.cif
_cod_data_source_block dc10
_cod_depositor_comments
;
The following automatic conversions were performed:

'_chemical_melting_point' value '429-431' was changed to '430.0(10)'
- the average value was taken and precision was estimated.

Automatic conversion script
Id: cif_fix_values 1891 2012-01-12 08:04:46Z andrius 

The following automatic conversions were performed:

'_refine_ls_weighting_scheme' value 'calc w=1/[s^2^(Fo^2^)+(
0.0442P)^2^+0.3224P] where w=(Fo^2^+2Fc^2^)/3' was changed to 'calc'.
New tag '_refine_ls_weighting_details' was created. The value of the
new tag was set to 'w=1/[s^2^(Fo^2^)+( 0.0442P)^2^+0.3224P] where
w=(Fo^2^+2Fc^2^)/3'.

Automatic conversion script
Id: cif_fix_values 3143 2015-03-26 13:38:13Z robertas 
;
_cod_original_sg_symbol_H-M 'P 21/a'
_cod_database_code 7110403

loop_
_symmetry_equiv_pos_as_xyz
'x, y, z'
'-x+1/2, y+1/2, -z'
'-x, -y, -z'
'x-1/2, -y-1/2, z'

loop_
_atom_site_aniso_label
_atom_site_aniso_U_11
_atom_site_aniso_U_22
_atom_site_aniso_U_33
_atom_site_aniso_U_23
_atom_site_aniso_U_13
_atom_site_aniso_U_12
N1 0.0250(7) 0.0229(7) 0.0227(7) -0.0033(5) 0.0016(6) -0.0011(5)
N2 0.0883(14) 0.0274(9) 0.0345(10) -0.0007(7) 0.0025(9) 0.0086(9)
N3 0.0679(12) 0.0486(10) 0.0238(8) 0.0028(7) 0.0193(8) 0.0100(8)
C1 0.0225(8) 0.0178(8) 0.0243(8) 0.0004(6) 0.0064(6) 0.0031(6)
C2 0.0250(9) 0.0234(9) 0.0399(10) 0.0001(7) 0.0109(8) -0.0026(7)
C3 0.0316(10) 0.0272(9) 0.0404(11) 0.0070(8) 0.0216(8) 0.0014(7)
C4 0.0311(9) 0.0258(8) 0.0262(9) 0.0057(7) 0.0155(7) 0.0078(7)
C5 0.0268(8) 0.0260(8) 0.0153(8) 0.0001(6) 0.0049(6) 0.0068(6)
C6 0.0248(8) 0.0263(8) 0.0209(8) -0.0034(7) 0.0023(6) -0.0024(7)
C7 0.0213(8) 0.0240(8) 0.0226(8) 0.0004(6) 0.0072(6) -0.0017(6)
C8 0.0202(8) 0.0177(7) 0.0166(8) 0.0012(5) 0.0056(6) 0.0033(6)
C9 0.0238(8) 0.0193(8) 0.0208(8) 0.0030(6) 0.0090(6) 0.0073(6)
C10 0.0183(7) 0.0160(7) 0.0196(8) 0.0008(6) 0.0055(6) 0.0042(6)
C11 0.0185(8) 0.0213(8) 0.0209(8) -0.0025(6) 0.0065(6) 0.0007(6)
C12 0.0287(9) 0.0233(8) 0.0184(8) -0.0010(6) 0.0070(6) 0.0002(6)
C13 0.0446(11) 0.0254(10) 0.0191(8) 0.0018(6) 0.0055(7) -0.0013(8)
C14 0.0386(10) 0.0291(9) 0.0210(9) 0.0036(7) 0.0093(7) 0.0021(7)
C18 0.0351(11) 0.0398(11) 0.0347(11) 0.0053(8) 0.0009(8) 0.0083(9)
C19 0.0528(14) 0.0318(11) 0.0344(12) -0.0111(8) 0.0002(10) -0.0072(9)

loop_
_atom_site_label
_atom_site_type_symbol
_atom_site_fract_x
_atom_site_fract_y
_atom_site_fract_z
_atom_site_U_iso_or_equiv
_atom_site_thermal_displace_type
_atom_site_occupancy
_atom_site_calc_flag
N1 N 0.29086(10) 0.02318(14) 0.71672(12) 0.0242(3) Uani 1 d
N2 N 0.4012(2) 0.5153(2) 0.6674(2) 0.0520(5) Uani 1 d
N3 N 0.47361(14) 0.1659(2) 0.42449(15) 0.0453(5) Uani 1 d
C1 C 0.30081(11) 0.0237(2) 0.84824(14) 0.0214(4) Uani 1 d
C2 C 0.23580(13) -0.0460(2) 0.9070(2) 0.0289(4) Uani 1 d
C3 C 0.24832(13) -0.0329(2) 1.0361(2) 0.0309(4) Uani 1 d
C4 C 0.32313(13) 0.0519(2) 1.1051(2) 0.0263(4) Uani 1 d
C5 C 0.46973(12) 0.2188(2) 1.11362(15) 0.0227(4) Uani 1 d
C6 C 0.53255(12) 0.2902(2) 1.05389(15) 0.0245(4) Uani 1 d
C7 C 0.52453(12) 0.2687(2) 0.92612(14) 0.0223(3) Uani 1 d
C8 C 0.45217(11) 0.1770(2) 0.85876(13) 0.0179(3) Uani 1 d
C9 C 0.39223(11) 0.1256(2) 1.04751(14) 0.0206(3) Uani 1 d
C10 C 0.38211(11) 0.10720(15) 0.91816(13) 0.0178(3) Uani 1 d
C11 C 0.45212(11) 0.1408(2) 0.72908(14) 0.0199(3) Uani 1 d
C12 C 0.44847(12) 0.2438(2) 0.63936(14) 0.0232(4) Uani 1 d
C13 C 0.42303(14) 0.3952(2) 0.65552(15) 0.0300(4) Uani 1 d
C14 C 0.46291(13) 0.2020(2) 0.5195(2) 0.0292(4) Uani 1 d
C18 C 0.2186(2) 0.1321(2) 0.6526(2) 0.0377(5) Uani 1 d
C19 C 0.2758(2) -0.1222(2) 0.6572(2) 0.0413(5) Uani 1 d
H2 H 0.1805(15) -0.1028(20) 0.8549(17) 0.039(5) Uiso 1 d
H3 H 0.2030(16) -0.0846(22) 1.0767(18) 0.046(6) Uiso 1 d
H4 H 0.3296(14) 0.0628(20) 1.1942(18) 0.037(5) Uiso 1 d
H5 H 0.4764(13) 0.2308(18) 1.2005(17) 0.029(4) Uiso 1 d
H6 H 0.5827(13) 0.3526(18) 1.1005(15) 0.025(4) Uiso 1 d
H7 H 0.5728(13) 0.3154(18) 0.8863(15) 0.026(4) Uiso 1 d
H11 H 0.4709(12) 0.0405(18) 0.7137(15) 0.022(4) Uiso 1 d
H18A H 0.2330(16) 0.2333(24) 0.6971(19) 0.048(6) Uiso 1 d
H18B H 0.2236(17) 0.1446(23) 0.5628(23) 0.060(7) Uiso 1 d
H18C H 0.1494(18) 0.1013(23) 0.6546(20) 0.054(6) Uiso 1 d
H19A H 0.3272(18) -0.1907(23) 0.7076(20) 0.055(6) Uiso 1 d
H19B H 0.2806(15) -0.1101(21) 0.5699(21) 0.048(6) Uiso 1 d
H19C H 0.2089(18) -0.1563(22) 0.6586(19) 0.049(6) Uiso 1 d

loop_
_atom_type_symbol
_atom_type_description
_atom_type_scat_dispersion_real
_atom_type_scat_dispersion_imag
_atom_type_scat_source
C C 0.0033 0.0016 'International Tables Vol C Tables 4.2.6.8 and 6.1.1.4'
H H 0.0000 0.0000 'International Tables Vol C Tables 4.2.6.8 and 6.1.1.4'
N N 0.0061 0.0033 'International Tables Vol C Tables 4.2.6.8 and 6.1.1.4'

loop_
_geom_angle_atom_site_label_1
_geom_angle_atom_site_label_2
_geom_angle_atom_site_label_3
_geom_angle
C1 N1 C18 112.88(14)
C1 N1 C19 115.58(14)
C18 N1 C19 112.3(2)
C1 N1 C11 94.03(9)
C18 N1 C11 103.40(12)
C19 N1 C11 116.87(13)
C2 C1 C10 119.8(2)
C2 C1 N1 124.29(15)
C10 C1 N1 115.91(13)
C1 C2 C3 120.4(2)
C4 C3 C2 121.2(2)
C3 C4 C9 120.0(2)
C6 C5 C9 120.6(2)
C5 C6 C7 120.8(2)
C8 C7 C6 120.69(15)
C7 C8 C10 119.38(14)
C7 C8 C11 120.26(14)
C10 C8 C11 120.16(13)
C5 C9 C10 118.67(14)
C5 C9 C4 122.6(2)
C10 C9 C4 118.68(15)
C1 C10 C9 119.83(14)
C1 C10 C8 120.42(14)
C9 C10 C8 119.72(14)
C12 C11 C8 123.64(14)
C12 C11 N1 112.51(11)
C8 C11 N1 87.04(9)
C11 C12 C13 122.30(15)
C11 C12 C14 120.47(15)
C13 C12 C14 117.08(14)
N2 C13 C12 178.9(2)
N3 C14 C12 178.6(2)

loop_
_geom_bond_atom_site_label_1
_geom_bond_atom_site_label_2
_geom_bond_distance
N1 C1 1.431(2)
N1 C18 1.455(2)
N1 C19 1.464(2)
N1 C11 2.413(2)
N2 C13 1.142(2)
N3 C14 1.142(2)
C1 C2 1.367(2)
C1 C10 1.413(2)
C2 C3 1.405(3)
C3 C4 1.359(3)
C4 C9 1.419(2)
C5 C6 1.359(2)
C5 C9 1.414(2)
C6 C7 1.407(2)
C7 C8 1.369(2)
C8 C10 1.425(2)
C8 C11 1.473(2)
C9 C10 1.417(2)
C11 C12 1.354(2)
C12 C13 1.433(2)
C12 C14 1.437(2)
